data_4061744
loop_
_publ_author_name
'Esteruelas, M. A.'
'L\'opez, A. M. L.'
'O\~nate, E.'
'Royo, E.'

_publ_section_title
;
A Useful Access to the Chemistry of the Indenyl-Osmium-Triisopropyl Moiety
;
_journal_name_full Organometallics
_journal_paper_doi 10.1021/om050595c
_journal_year 2005
_chemical_formula_sum 'C23 H34 F3 N2 O3 Os P S'
_chemical_formula_weight 696.75
_space_group_IT_number 14
_symmetry_cell_setting monoclinic
_symmetry_space_group_name_Hall '-P 2yn'
_symmetry_space_group_name_H-M 'P 1 21/n 1'
_cell_angle_alpha 90.00
_cell_angle_beta 106.0190(10)
_cell_angle_gamma 90.00
_cell_formula_units_Z 4
_cell_length_a 11.4739(5)
_cell_length_b 14.9681(7)
_cell_length_c 15.8888(8)
_cell_measurement_temperature 100(2)
_cell_volume 2622.8(2)
_diffrn_ambient_temperature 100(2)
_exptl_crystal_density_diffrn 1.764
_cod_original_sg_symbol_H-M 'P 21/n'
_cod_database_code 4061744

loop_
_symmetry_equiv_pos_as_xyz
'x, y, z'
'-x+1/2, y+1/2, -z+1/2'
'-x, -y, -z'
'x-1/2, -y-1/2, z-1/2'

loop_
_atom_site_label
_atom_site_type_symbol
_atom_site_fract_x
_atom_site_fract_y
_atom_site_fract_z
_atom_site_U_iso_or_equiv
_atom_site_adp_type
_atom_site_occupancy
_atom_site_symmetry_multiplicity
_atom_site_calc_flag
_atom_site_refinement_flags
_atom_site_disorder_assembly
_atom_site_disorder_group
Os Os 0.771966(11) 0.157611(8) 0.098121(8) 0.01373(4) Uani 1 1 d . . .
S S 0.15268(8) 0.58957(7) 0.25272(6) 0.0339(2) Uani 1 1 d . . .
P P 0.69166(7) 0.29328(5) 0.12018(5) 0.01476(18) Uani 1 1 d . . .
F1 F 0.10907(17) 0.66431(15) 0.09764(12) 0.0394(5) Uani 1 1 d . . .
F2 F -0.04919(18) 0.63632(16) 0.13960(14) 0.0518(7) Uani 1 1 d . . .
F3 F 0.0421(2) 0.53179(16) 0.09580(15) 0.0711(8) Uani 1 1 d . . .
O1 O 0.1577(3) 0.67764(19) 0.28893(17) 0.0704(10) Uani 1 1 d . . .
O2 O 0.2606(3) 0.5563(3) 0.2399(2) 0.1085(16) Uani 1 1 d . . .
O3 O 0.0836(2) 0.52814(16) 0.28842(15) 0.0394(7) Uani 1 1 d . . .
N1 N 0.7318(2) 0.17324(16) -0.03427(17) 0.0160(6) Uani 1 1 d . . .
N2 N 0.9289(2) 0.22036(16) 0.09565(16) 0.0155(6) Uani 1 1 d . . .
C1 C 0.7226(3) 0.17119(19) -0.1069(2) 0.0188(7) Uani 1 1 d . . .
C2 C 0.7130(3) 0.1707(2) -0.2003(2) 0.0293(9) Uani 1 1 d . . .
H2A H 0.6768 0.2270 -0.2265 0.044 Uiso 1 1 calc R . .
H2B H 0.6617 0.1207 -0.2283 0.044 Uiso 1 1 calc R . .
H2C H 0.7939 0.1641 -0.2088 0.044 Uiso 1 1 calc R . .
C3 C 1.0143(3) 0.2534(2) 0.0879(2) 0.0167(7) Uani 1 1 d . . .
C4 C 1.1244(3) 0.2966(2) 0.0782(2) 0.0217(8) Uani 1 1 d . . .
H4A H 1.1255 0.3593 0.0964 0.033 Uiso 1 1 calc R . .
H4B H 1.1255 0.2937 0.0168 0.033 Uiso 1 1 calc R . .
H4C H 1.1958 0.2658 0.1149 0.033 Uiso 1 1 calc R . .
C5 C 0.8556(3) 0.0215(2) 0.1514(2) 0.0174(7) Uani 1 1 d . . .
C6 C 0.8269(3) 0.0783(2) 0.2169(2) 0.0201(7) Uani 1 1 d . . .
H6 H 0.8831 0.1030 0.2670 0.024 Uiso 1 1 calc R . .
C7 C 0.6987(3) 0.0900(2) 0.1921(2) 0.0217(8) Uani 1 1 d . . .
H7 H 0.6540 0.1196 0.2260 0.026 Uiso 1 1 calc R . .
C8 C 0.6481(3) 0.05050(19) 0.1087(2) 0.0191(7) Uani 1 1 d . . .
H8 H 0.5657 0.0533 0.0751 0.023 Uiso 1 1 calc R . .
C9 C 0.7454(3) 0.00542(19) 0.0847(2) 0.0160(7) Uani 1 1 d . . .
C10 C 0.7480(3) -0.0428(2) 0.0078(2) 0.0192(7) Uani 1 1 d . . .
H10 H 0.6762 -0.0513 -0.0386 0.023 Uiso 1 1 calc R . .
C11 C 0.8557(3) -0.0761(2) 0.0026(2) 0.0225(8) Uani 1 1 d . . .
H11 H 0.8585 -0.1092 -0.0478 0.027 Uiso 1 1 calc R . .
C12 C 0.9639(3) -0.0629(2) 0.0701(2) 0.0236(8) Uani 1 1 d . . .
H12 H 1.0368 -0.0891 0.0646 0.028 Uiso 1 1 calc R . .
C13 C 0.9668(3) -0.0137(2) 0.1429(2) 0.0202(7) Uani 1 1 d . . .
H13 H 1.0408 -0.0033 0.1866 0.024 Uiso 1 1 calc R . .
C14 C 0.5279(3) 0.2873(2) 0.1124(2) 0.0190(7) Uani 1 1 d . . .
H14 H 0.5219 0.2452 0.1599 0.023 Uiso 1 1 calc R . .
C15 C 0.4714(3) 0.3751(2) 0.1326(2) 0.0255(8) Uani 1 1 d . . .
H15A H 0.4692 0.4185 0.0861 0.038 Uiso 1 1 calc R . .
H15B H 0.5203 0.3990 0.1887 0.038 Uiso 1 1 calc R . .
H15C H 0.3887 0.3637 0.1361 0.038 Uiso 1 1 calc R . .
C16 C 0.4492(3) 0.2458(2) 0.0277(2) 0.0261(8) Uani 1 1 d . . .
H16A H 0.3734 0.2239 0.0373 0.039 Uiso 1 1 calc R . .
H16B H 0.4928 0.1959 0.0103 0.039 Uiso 1 1 calc R . .
H16C H 0.4309 0.2910 -0.0187 0.039 Uiso 1 1 calc R . .
C17 C 0.7171(3) 0.3836(2) 0.0462(2) 0.0181(7) Uani 1 1 d . . .
H17 H 0.7983 0.3709 0.0371 0.022 Uiso 1 1 calc R . .
C18 C 0.7247(3) 0.4804(2) 0.0809(2) 0.0242(8) Uani 1 1 d . . .
H18A H 0.7405 0.5211 0.0371 0.036 Uiso 1 1 calc R . .
H18B H 0.7905 0.4849 0.1352 0.036 Uiso 1 1 calc R . .
H18C H 0.6477 0.4965 0.0925 0.036 Uiso 1 1 calc R . .
C19 C 0.6266(3) 0.3802(2) -0.0456(2) 0.0259(8) Uani 1 1 d . . .
H19A H 0.5484 0.4044 -0.0430 0.039 Uiso 1 1 calc R . .
H19B H 0.6161 0.3181 -0.0659 0.039 Uiso 1 1 calc R . .
H19C H 0.6579 0.4158 -0.0863 0.039 Uiso 1 1 calc R . .
C20 C 0.7563(3) 0.3414(2) 0.23079(19) 0.0186(7) Uani 1 1 d . . .
H20 H 0.7238 0.4035 0.2300 0.022 Uiso 1 1 calc R . .
C21 C 0.7228(3) 0.2908(2) 0.3043(2) 0.0256(8) Uani 1 1 d . . .
H21A H 0.7574 0.2305 0.3090 0.038 Uiso 1 1 calc R . .
H21B H 0.6344 0.2867 0.2913 0.038 Uiso 1 1 calc R . .
H21C H 0.7552 0.3226 0.3598 0.038 Uiso 1 1 calc R . .
C22 C 0.8944(3) 0.3485(2) 0.2528(2) 0.0267(8) Uani 1 1 d . . .
H22A H 0.9248 0.3831 0.3068 0.040 Uiso 1 1 calc R . .
H22B H 0.9170 0.3784 0.2048 0.040 Uiso 1 1 calc R . .
H22C H 0.9299 0.2884 0.2610 0.040 Uiso 1 1 calc R . .
C23 C 0.0608(3) 0.6058(2) 0.1414(2) 0.0271(8) Uani 1 1 d . . .

loop_
_atom_site_aniso_label
_atom_site_aniso_U_11
_atom_site_aniso_U_22
_atom_site_aniso_U_33
_atom_site_aniso_U_23
_atom_site_aniso_U_13
_atom_site_aniso_U_12
Os 0.01497(6) 0.01242(6) 0.01454(6) -0.00006(6) 0.00527(4) -0.00038(6)
S 0.0238(5) 0.0529(7) 0.0226(5) 0.0093(5) 0.0026(4) -0.0034(5)
P 0.0142(4) 0.0135(4) 0.0169(5) -0.0005(3) 0.0049(4) -0.0009(3)
F1 0.0337(12) 0.0597(15) 0.0249(11) 0.0127(11) 0.0083(9) -0.0082(12)
F2 0.0284(12) 0.083(2) 0.0465(15) 0.0238(13) 0.0138(11) 0.0117(12)
F3 0.119(2) 0.0486(16) 0.0396(16) -0.0244(13) 0.0121(15) -0.0080(16)
O1 0.122(3) 0.055(2) 0.0299(17) -0.0095(15) 0.0137(18) -0.0540(19)
O2 0.0375(19) 0.224(5) 0.070(2) 0.083(3) 0.0242(18) 0.063(2)
O3 0.0489(17) 0.0346(16) 0.0352(16) 0.0098(13) 0.0124(13) -0.0094(13)
N1 0.0152(14) 0.0141(15) 0.0198(15) 0.0000(11) 0.0065(12) 0.0009(11)
N2 0.0175(14) 0.0141(14) 0.0131(14) 0.0011(11) 0.0015(11) 0.0027(11)
C1 0.0155(16) 0.0188(18) 0.0222(19) 0.0017(15) 0.0054(14) -0.0005(15)
C2 0.030(2) 0.040(2) 0.0176(19) -0.0013(17) 0.0059(15) -0.0082(18)
C3 0.0181(18) 0.0161(17) 0.0152(18) -0.0005(13) 0.0034(14) 0.0048(14)
C4 0.0180(18) 0.0254(19) 0.0219(19) 0.0013(15) 0.0060(15) -0.0014(15)
C5 0.0219(18) 0.0109(16) 0.0196(18) 0.0026(13) 0.0061(14) -0.0023(14)
C6 0.029(2) 0.0135(17) 0.0177(18) 0.0046(14) 0.0066(15) -0.0050(14)
C7 0.035(2) 0.0126(17) 0.0227(19) -0.0006(14) 0.0160(16) -0.0009(15)
C8 0.0222(18) 0.0135(17) 0.0242(19) 0.0003(14) 0.0106(15) -0.0010(14)
C9 0.0162(18) 0.0102(16) 0.0222(19) 0.0032(13) 0.0060(15) -0.0010(12)
C10 0.0240(18) 0.0129(17) 0.0203(18) 0.0004(14) 0.0053(15) -0.0026(14)
C11 0.036(2) 0.0122(17) 0.025(2) -0.0003(14) 0.0165(17) 0.0007(15)
C12 0.0248(19) 0.0149(18) 0.037(2) 0.0059(15) 0.0175(17) 0.0040(14)
C13 0.0165(17) 0.0149(17) 0.027(2) 0.0097(14) 0.0024(15) 0.0020(14)
C14 0.0143(17) 0.0197(18) 0.0238(19) -0.0029(15) 0.0065(14) -0.0015(14)
C15 0.0183(18) 0.0242(19) 0.035(2) -0.0044(16) 0.0097(16) 0.0018(15)
C16 0.0177(18) 0.0235(19) 0.036(2) -0.0080(16) 0.0050(16) -0.0029(15)
C17 0.0181(17) 0.0147(17) 0.0231(19) 0.0031(14) 0.0082(15) 0.0031(13)
C18 0.0258(19) 0.0157(18) 0.031(2) 0.0042(15) 0.0076(16) -0.0007(15)
C19 0.030(2) 0.0231(19) 0.024(2) 0.0062(15) 0.0062(16) 0.0098(16)
C20 0.0198(16) 0.0143(16) 0.0207(17) -0.0035(15) 0.0040(13) 0.0014(15)
C21 0.034(2) 0.025(2) 0.0179(19) -0.0007(15) 0.0065(16) 0.0026(16)
C22 0.0253(18) 0.0232(19) 0.028(2) -0.0069(17) 0.0009(15) -0.0011(17)
C23 0.029(2) 0.030(2) 0.022(2) -0.0001(16) 0.0062(17) 0.0030(17)

loop_
_geom_bond_atom_site_label_1
_geom_bond_atom_site_label_2
_geom_bond_distance
_geom_bond_site_symmetry_2
_geom_bond_publ_flag
Os N1 2.039(3) . ?
Os N2 2.040(3) . ?
Os C7 2.157(3) . ?
Os C6 2.171(3) . ?
Os C8 2.180(3) . ?
Os P 2.2965(8) . ?
Os C9 2.300(3) . ?
Os C5 2.311(3) . ?
S O2 1.401(3) . ?
S O3 1.429(2) . ?
S O1 1.433(3) . ?
S C23 1.808(4) . ?
P C14 1.850(3) . ?
P C20 1.854(3) . ?
P C17 1.866(3) . ?
F1 C23 1.331(4) . ?
F2 C23 1.335(4) . ?
F3 C23 1.309(4) . ?
N1 C1 1.130(4) . ?
N2 C3 1.135(4) . ?
C1 C2 1.457(4) . ?
C2 H2A 0.9800 . ?
C2 H2B 0.9800 . ?
C2 H2C 0.9800 . ?
C3 C4 1.464(4) . ?
C4 H4A 0.9800 . ?
C4 H4B 0.9800 . ?
C4 H4C 0.9800 . ?
C5 C13 1.421(4) . ?
C5 C9 1.427(4) . ?
C5 C6 1.451(4) . ?
C6 C7 1.425(4) . ?
C6 H6 0.9500 . ?
C7 C8 1.420(4) . ?
C7 H7 0.9500 . ?
C8 C9 1.442(4) . ?
C8 H8 0.9500 . ?
C9 C10 1.427(4) . ?
C10 C11 1.355(4) . ?
C10 H10 0.9500 . ?
C11 C12 1.412(4) . ?
C11 H11 0.9500 . ?
C12 C13 1.365(4) . ?
C12 H12 0.9500 . ?
C13 H13 0.9500 . ?
C14 C16 1.531(4) . ?
C14 C15 1.539(4) . ?
C14 H14 1.0000 . ?
C15 H15A 0.9800 . ?
C15 H15B 0.9800 . ?
C15 H15C 0.9800 . ?
C16 H16A 0.9800 . ?
C16 H16B 0.9800 . ?
C16 H16C 0.9800 . ?
C17 C19 1.540(4) . ?
C17 C18 1.544(4) . ?
C17 H17 1.0000 . ?
C18 H18A 0.9800 . ?
C18 H18B 0.9800 . ?
C18 H18C 0.9800 . ?
C19 H19A 0.9800 . ?
C19 H19B 0.9800 . ?
C19 H19C 0.9800 . ?
C20 C21 1.528(4) . ?
C20 C22 1.529(4) . ?
C20 H20 1.0000 . ?
C21 H21A 0.9800 . ?
C21 H21B 0.9800 . ?
C21 H21C 0.9800 . ?
C22 H22A 0.9800 . ?
C22 H22B 0.9800 . ?
C22 H22C 0.9800 . ?
